data_2221273
loop_
_publ_author_name
'Song, Chunfeng'
'Ross, Ronald'
'Shaber, Steven'
'Li, Bin'

_publ_section_title
;Methyl
 2-[2-((<i>Z</i>)-{1-<i>trans</i>-[2-(4-fluoro-3-methylphenyl)-2-methylcyclopropyl]ethylidene}aminooxymethyl)phenyl]-2-[(<i>E</i>)-methoxyimino]acetate
;
_journal_coeditor_code BI2355
_journal_issue 4
_journal_name_full 'Acta Crystallographica Section E'
_journal_page_first o796
_journal_paper_doi 10.1107/S1600536809009064
_journal_volume 65
_journal_year 2009
_chemical_formula_iupac 'C24 H27 F N2 O4'
_chemical_formula_moiety 'C24 H27 F N2 O4'
_chemical_formula_sum 'C24 H27 F N2 O4'
_chemical_formula_weight 426.48
_chemical_name_systematic
;
Methyl
2-[2-((<i>Z</i>)-{1-<i>trans</i>-[2-(4-fluoro-3-methylphenyl)-2-\
methylcyclopropyl]ethylidene}aminooxymethyl)phenyl]-2-[(<i>E</i>)-\
methoxyimino]acetate
;
_space_group_IT_number 2
_symmetry_cell_setting triclinic
_symmetry_space_group_name_Hall '-P 1'
_symmetry_space_group_name_H-M 'P -1'
_atom_sites_solution_hydrogens geom
_atom_sites_solution_primary direct
_atom_sites_solution_secondary difmap
_audit_creation_method SHELXL-97
_cell_angle_alpha 105.134(4)
_cell_angle_beta 92.014(4)
_cell_angle_gamma 104.718(4)
_cell_formula_units_Z 2
_cell_length_a 7.819(3)
_cell_length_b 10.901(4)
_cell_length_c 14.565(5)
_cell_measurement_reflns_used 2258
_cell_measurement_temperature 293(2)
_cell_measurement_theta_max 25.17
_cell_measurement_theta_min 2.71
_cell_volume 1152.2(7)
_computing_cell_refinement 'SAINT (Bruker, 2003)'
_computing_data_collection 'APEX2 (Bruker, 2004)'
_computing_data_reduction 'SAINT (Bruker, 2003)'
_computing_molecular_graphics 'SHELXTL (Sheldrick, 2008)'
_computing_publication_material 'SHELXTL (Sheldrick, 2008)'
_computing_structure_refinement 'SHELXL97 (Sheldrick, 2008)'
_computing_structure_solution 'SHELXS97 (Sheldrick, 2008)'
_diffrn_ambient_temperature 293(2)
_diffrn_measured_fraction_theta_full 0.989
_diffrn_measured_fraction_theta_max 0.989
_diffrn_measurement_device_type 'Bruker APEXII CCD'
_diffrn_measurement_method '\f and \w'
_diffrn_radiation_monochromator graphite
_diffrn_radiation_source 'fine-focus sealed tube'
_diffrn_radiation_type MoK\a
_diffrn_radiation_wavelength 0.71073
_diffrn_reflns_av_R_equivalents 0.0149
_diffrn_reflns_av_sigmaI/netI 0.0278
_diffrn_reflns_limit_h_max 9
_diffrn_reflns_limit_h_min -9
_diffrn_reflns_limit_k_max 12
_diffrn_reflns_limit_k_min -9
_diffrn_reflns_limit_l_max 17
_diffrn_reflns_limit_l_min -17
_diffrn_reflns_number 6297
_diffrn_reflns_theta_full 25.03
_diffrn_reflns_theta_max 25.03
_diffrn_reflns_theta_min 2.01
_diffrn_standards_number 0
_exptl_absorpt_coefficient_mu 0.089
_exptl_absorpt_correction_T_max 0.979
_exptl_absorpt_correction_T_min 0.754
_exptl_absorpt_correction_type multi-scan
_exptl_absorpt_process_details '(SADABS; Sheldrick, 2003)'
_exptl_crystal_colour colorless
_exptl_crystal_density_diffrn 1.229
_exptl_crystal_density_method 'not measured'
_exptl_crystal_description block
_exptl_crystal_F_000 452
_exptl_crystal_size_max 0.34
_exptl_crystal_size_mid 0.30
_exptl_crystal_size_min 0.24
_refine_diff_density_max 0.263
_refine_diff_density_min -0.147
_refine_ls_extinction_method none
_refine_ls_goodness_of_fit_ref 1.046
_refine_ls_hydrogen_treatment constr
_refine_ls_matrix_type full
_refine_ls_number_parameters 285
_refine_ls_number_reflns 4026
_refine_ls_number_restraints 0
_refine_ls_restrained_S_all 1.046
_refine_ls_R_factor_all 0.0627
_refine_ls_R_factor_gt 0.0458
_refine_ls_shift/su_max 0.000
_refine_ls_shift/su_mean 0.000
_refine_ls_structure_factor_coef Fsqd
_refine_ls_weighting_details 'calc w=1/[\s^2^(Fo^2^)+(0.0682P)^2^+0.2537P] where P=(Fo^2^+2Fc^2^)/3'
_refine_ls_weighting_scheme calc
_refine_ls_wR_factor_gt 0.1288
_refine_ls_wR_factor_ref 0.1400
_reflns_number_gt 2977
_reflns_number_total 4026
_reflns_threshold_expression I>2\s(I)
_cod_data_source_file bi2355.cif
_cod_data_source_block I
_cod_original_cell_volume 1152.3(7)
_cod_database_code 2221273
_cod_database_fobs_code 2221273

loop_
_symmetry_equiv_pos_as_xyz
'x, y, z'
'-x, -y, -z'

loop_
_atom_site_type_symbol
_atom_site_label
_atom_site_fract_x
_atom_site_fract_y
_atom_site_fract_z
_atom_site_U_iso_or_equiv
_atom_site_adp_type
_atom_site_calc_flag
_atom_site_refinement_flags
_atom_site_occupancy
_atom_site_disorder_assembly
_atom_site_disorder_group
F F1 1.35756(18) 0.82907(15) 0.97952(11) 0.0942(5) Uani d . 1 . .
O O1 0.56929(18) 0.50914(14) 0.67273(10) 0.0625(4) Uani d . 1 . .
O O2 0.6063(2) 0.39143(18) 0.88366(11) 0.0903(6) Uani d . 1 . .
O O3 0.33762(19) 0.25037(15) 0.86384(10) 0.0680(4) Uani d . 1 . .
O O4 0.41061(16) 0.08197(13) 0.59611(9) 0.0600(4) Uani d . 1 . .
N N1 0.4299(2) 0.55373(18) 0.63920(12) 0.0604(4) Uani d . 1 . .
N N2 0.37516(19) 0.14127(15) 0.68779(10) 0.0509(4) Uani d . 1 . .
C C1 1.0499(3) 0.9394(2) 0.8529(2) 0.0836(7) Uani d . 1 . .
H H1 1.0399 1.0172 0.8411 0.100 Uiso calc R 1 . .
C C2 1.1977(3) 0.9404(2) 0.9074(2) 0.0879(8) Uani d . 1 . .
H H2 1.2875 1.0183 0.9325 0.105 Uiso calc R 1 . .
C C3 1.2108(3) 0.8262(2) 0.92420(16) 0.0680(6) Uani d . 1 . .
C C4 1.0856(3) 0.7074(2) 0.88688(14) 0.0588(5) Uani d . 1 . .
C C5 1.1107(4) 0.5818(3) 0.9027(2) 0.0895(8) Uani d . 1 . .
H H5A 1.2018 0.5563 0.8658 0.134 Uiso calc R 1 . .
H H5B 1.0012 0.5131 0.8829 0.134 Uiso calc R 1 . .
H H5C 1.1452 0.5958 0.9693 0.134 Uiso calc R 1 . .
C C6 0.9380(3) 0.7098(2) 0.83200(14) 0.0558(5) Uani d . 1 . .
H H6 0.8506 0.6309 0.8053 0.067 Uiso calc R 1 . .
C C7 0.9156(3) 0.8237(2) 0.81544(15) 0.0590(5) Uani d . 1 . .
C C8 0.7563(3) 0.8232(2) 0.75450(16) 0.0637(5) Uani d . 1 . .
C C9 0.7882(4) 0.8208(4) 0.6527(2) 0.1044(10) Uani d . 1 . .
H H9A 0.8837 0.8960 0.6523 0.157 Uiso calc R 1 . .
H H9B 0.6821 0.8235 0.6189 0.157 Uiso calc R 1 . .
H H9C 0.8192 0.7413 0.6219 0.157 Uiso calc R 1 . .
C C10 0.6289(3) 0.8960(3) 0.8011(2) 0.0918(8) Uani d . 1 . .
H H10A 0.6542 0.9400 0.8691 0.110 Uiso calc R 1 . .
H H10B 0.5744 0.9411 0.7642 0.110 Uiso calc R 1 . .
C C11 0.5746(3) 0.7483(2) 0.77037(15) 0.0624(5) Uani d . 1 . .
H H11 0.5744 0.7077 0.8230 0.075 Uiso calc R 1 . .
C C12 0.4369(3) 0.6710(2) 0.68858(15) 0.0609(5) Uani d . 1 . .
C C13 0.2966(3) 0.7290(3) 0.65974(19) 0.0849(7) Uani d . 1 . .
H H13A 0.3490 0.7967 0.6302 0.127 Uiso calc R 1 . .
H H13B 0.2447 0.7664 0.7153 0.127 Uiso calc R 1 . .
H H13C 0.2061 0.6610 0.6152 0.127 Uiso calc R 1 . .
C C14 0.5777(3) 0.3937(2) 0.60237(15) 0.0659(6) Uani d . 1 . .
H H14A 0.6049 0.4141 0.5427 0.079 Uiso calc R 1 . .
H H14B 0.4643 0.3271 0.5910 0.079 Uiso calc R 1 . .
C C15 0.7210(3) 0.34381(19) 0.63878(14) 0.0552(5) Uani d . 1 . .
C C16 0.8912(3) 0.3751(2) 0.61019(18) 0.0790(7) Uani d . 1 . .
H H16 0.9156 0.4278 0.5688 0.095 Uiso calc R 1 . .
C C17 1.0237(3) 0.3291(3) 0.6423(2) 0.0924(9) Uani d . 1 . .
H H17 1.1361 0.3505 0.6219 0.111 Uiso calc R 1 . .
C C18 0.9913(3) 0.2521(3) 0.7040(2) 0.0822(8) Uani d . 1 . .
H H18 1.0807 0.2205 0.7251 0.099 Uiso calc R 1 . .
C C19 0.8259(3) 0.2222(2) 0.73409(16) 0.0629(5) Uani d . 1 . .
H H19 0.8041 0.1715 0.7770 0.075 Uiso calc R 1 . .
C C20 0.6902(2) 0.26630(17) 0.70163(13) 0.0482(4) Uani d . 1 . .
C C21 0.5128(2) 0.22899(18) 0.73554(12) 0.0460(4) Uani d . 1 . .
C C22 0.4921(3) 0.3000(2) 0.83565(13) 0.0536(5) Uani d . 1 . .
C C23 0.3080(4) 0.3151(3) 0.95956(16) 0.0839(7) Uani d . 1 . .
H H23A 0.3990 0.3128 1.0046 0.126 Uiso calc R 1 . .
H H23B 0.1937 0.2702 0.9735 0.126 Uiso calc R 1 . .
H H23C 0.3116 0.4052 0.9642 0.126 Uiso calc R 1 . .
C C24 0.2488(3) -0.0023(2) 0.54163(15) 0.0660(6) Uani d . 1 . .
H H24A 0.1929 -0.0644 0.5749 0.099 Uiso calc R 1 . .
H H24B 0.2740 -0.0491 0.4803 0.099 Uiso calc R 1 . .
H H24C 0.1707 0.0499 0.5329 0.099 Uiso calc R 1 . .

loop_
_atom_site_aniso_label
_atom_site_aniso_U_11
_atom_site_aniso_U_22
_atom_site_aniso_U_33
_atom_site_aniso_U_12
_atom_site_aniso_U_13
_atom_site_aniso_U_23
F1 0.0727(9) 0.0917(10) 0.1010(10) 0.0112(7) -0.0317(8) 0.0138(8)
O1 0.0619(8) 0.0581(8) 0.0631(8) 0.0179(7) -0.0104(7) 0.0099(7)
O2 0.0780(11) 0.0935(12) 0.0624(9) -0.0017(10) 0.0000(8) -0.0159(9)
O3 0.0682(9) 0.0725(10) 0.0519(8) 0.0143(8) 0.0142(7) 0.0015(7)
O4 0.0439(7) 0.0660(9) 0.0507(7) 0.0069(6) 0.0036(6) -0.0089(6)
N1 0.0528(10) 0.0679(12) 0.0589(10) 0.0149(8) -0.0040(8) 0.0179(9)
N2 0.0423(8) 0.0574(9) 0.0468(8) 0.0151(7) 0.0040(7) 0.0025(7)
C1 0.0752(16) 0.0552(13) 0.111(2) 0.0105(12) -0.0123(14) 0.0179(13)
C2 0.0710(16) 0.0578(15) 0.113(2) 0.0013(12) -0.0212(14) 0.0066(14)
C3 0.0567(12) 0.0704(15) 0.0662(13) 0.0114(11) -0.0096(10) 0.0086(11)
C4 0.0593(12) 0.0604(12) 0.0536(11) 0.0124(10) 0.0020(9) 0.0150(9)
C5 0.0882(18) 0.0775(17) 0.1009(19) 0.0139(14) -0.0201(15) 0.0343(15)
C6 0.0532(11) 0.0544(12) 0.0532(11) 0.0056(9) 0.0018(9) 0.0133(9)
C7 0.0538(11) 0.0591(12) 0.0617(12) 0.0129(9) 0.0047(9) 0.0152(10)
C8 0.0556(12) 0.0641(13) 0.0752(14) 0.0126(10) 0.0068(10) 0.0293(11)
C9 0.0740(17) 0.153(3) 0.0969(19) 0.0095(17) 0.0048(14) 0.074(2)
C10 0.0781(16) 0.0698(16) 0.118(2) 0.0295(13) -0.0085(15) 0.0025(15)
C11 0.0602(12) 0.0647(13) 0.0608(12) 0.0187(10) 0.0047(10) 0.0138(10)
C12 0.0527(11) 0.0747(15) 0.0586(12) 0.0183(10) 0.0055(9) 0.0231(11)
C13 0.0769(16) 0.107(2) 0.0785(16) 0.0456(15) 0.0001(13) 0.0204(14)
C14 0.0794(15) 0.0581(13) 0.0561(12) 0.0167(11) -0.0040(10) 0.0123(10)
C15 0.0523(11) 0.0469(11) 0.0556(11) 0.0063(8) 0.0017(9) 0.0035(9)
C16 0.0671(15) 0.0739(15) 0.0773(15) -0.0045(12) 0.0139(12) 0.0112(12)
C17 0.0399(12) 0.096(2) 0.111(2) 0.0015(12) 0.0135(13) -0.0070(17)
C18 0.0427(12) 0.0842(17) 0.105(2) 0.0210(12) -0.0052(12) -0.0011(15)
C19 0.0465(11) 0.0586(12) 0.0778(14) 0.0172(9) -0.0082(10) 0.0082(10)
C20 0.0395(9) 0.0443(10) 0.0517(10) 0.0107(8) -0.0021(8) -0.0005(8)
C21 0.0400(9) 0.0493(10) 0.0470(10) 0.0164(8) -0.0018(8) 0.0071(8)
C22 0.0516(11) 0.0551(11) 0.0494(10) 0.0159(9) -0.0017(9) 0.0061(9)
C23 0.1056(19) 0.0876(18) 0.0553(13) 0.0333(15) 0.0254(13) 0.0059(12)
C24 0.0537(12) 0.0676(13) 0.0585(12) 0.0052(10) -0.0089(9) -0.0006(10)

loop_
_atom_type_symbol
_atom_type_description
_atom_type_scat_dispersion_real
_atom_type_scat_dispersion_imag
_atom_type_scat_source
C C 0.0033 0.0016 'International Tables Vol C Tables 4.2.6.8 and 6.1.1.4'
H H 0.0000 0.0000 'International Tables Vol C Tables 4.2.6.8 and 6.1.1.4'
N N 0.0061 0.0033 'International Tables Vol C Tables 4.2.6.8 and 6.1.1.4'
O O 0.0106 0.0060 'International Tables Vol C Tables 4.2.6.8 and 6.1.1.4'
F F 0.0171 0.0103 'International Tables Vol C Tables 4.2.6.8 and 6.1.1.4'

loop_
_geom_angle_atom_site_label_1
_geom_angle_atom_site_label_2
_geom_angle_atom_site_label_3
_geom_angle_site_symmetry_1
_geom_angle_site_symmetry_3
_geom_angle
_geom_angle_publ_flag
C14 O1 N1 . . 107.55(14) ?
C22 O3 C23 . . 116.14(17) ?
N2 O4 C24 . . 109.21(14) ?
C12 N1 O1 . . 111.23(16) ?
C21 N2 O4 . . 111.21(14) ?
C2 C1 C7 . . 120.8(2) ?
C2 C1 H1 . . 119.6 ?
C7 C1 H1 . . 119.6 ?
C3 C2 C1 . . 119.1(2) ?
C3 C2 H2 . . 120.4 ?
C1 C2 H2 . . 120.4 ?
C2 C3 F1 . . 118.4(2) ?
C2 C3 C4 . . 123.2(2) ?
F1 C3 C4 . . 118.4(2) ?
C3 C4 C6 . . 116.2(2) ?
C3 C4 C5 . . 121.4(2) ?
C6 C4 C5 . . 122.4(2) ?
C4 C5 H5A . . 109.5 ?
C4 C5 H5B . . 109.5 ?
H5A C5 H5B . . 109.5 ?
C4 C5 H5C . . 109.5 ?
H5A C5 H5C . . 109.5 ?
H5B C5 H5C . . 109.5 ?
C7 C6 C4 . . 122.83(19) ?
C7 C6 H6 . . 118.6 ?
C4 C6 H6 . . 118.6 ?
C6 C7 C1 . . 117.8(2) ?
C6 C7 C8 . . 121.80(19) ?
C1 C7 C8 . . 120.3(2) ?
C10 C8 C7 . . 118.3(2) ?
C10 C8 C9 . . 118.5(2) ?
C7 C8 C9 . . 114.35(19) ?
C10 C8 C11 . . 59.65(15) ?
C7 C8 C11 . . 118.65(18) ?
C9 C8 C11 . . 116.8(2) ?
C8 C9 H9A . . 109.5 ?
C8 C9 H9B . . 109.5 ?
H9A C9 H9B . . 109.5 ?
C8 C9 H9C . . 109.5 ?
H9A C9 H9C . . 109.5 ?
H9B C9 H9C . . 109.5 ?
C11 C10 C8 . . 60.42(15) ?
C11 C10 H10A . . 117.7 ?
C8 C10 H10A . . 117.7 ?
C11 C10 H10B . . 117.7 ?
C8 C10 H10B . . 117.7 ?
H10A C10 H10B . . 114.9 ?
C12 C11 C10 . . 122.1(2) ?
C12 C11 C8 . . 121.18(19) ?
C10 C11 C8 . . 59.93(16) ?
C12 C11 H11 . . 114.3 ?
C10 C11 H11 . . 114.3 ?
C8 C11 H11 . . 114.3 ?
N1 C12 C11 . . 123.38(19) ?
N1 C12 C13 . . 116.2(2) ?
C11 C12 C13 . . 120.5(2) ?
C12 C13 H13A . . 109.5 ?
C12 C13 H13B . . 109.5 ?
H13A C13 H13B . . 109.5 ?
C12 C13 H13C . . 109.5 ?
H13A C13 H13C . . 109.5 ?
H13B C13 H13C . . 109.5 ?
O1 C14 C15 . . 107.78(16) ?
O1 C14 H14A . . 110.2 ?
C15 C14 H14A . . 110.2 ?
O1 C14 H14B . . 110.2 ?
C15 C14 H14B . . 110.2 ?
H14A C14 H14B . . 108.5 ?
C20 C15 C16 . . 117.8(2) ?
C20 C15 C14 . . 121.82(18) ?
C16 C15 C14 . . 120.4(2) ?
C17 C16 C15 . . 121.1(3) ?
C17 C16 H16 . . 119.5 ?
C15 C16 H16 . . 119.5 ?
C18 C17 C16 . . 120.5(2) ?
C18 C17 H17 . . 119.7 ?
C16 C17 H17 . . 119.7 ?
C19 C18 C17 . . 119.2(2) ?
C19 C18 H18 . . 120.4 ?
C17 C18 H18 . . 120.4 ?
C18 C19 C20 . . 121.0(2) ?
C18 C19 H19 . . 119.5 ?
C20 C19 H19 . . 119.5 ?
C19 C20 C15 . . 120.29(18) ?
C19 C20 C21 . . 118.64(18) ?
C15 C20 C21 . . 121.07(16) ?
N2 C21 C20 . . 126.38(16) ?
N2 C21 C22 . . 116.44(16) ?
C20 C21 C22 . . 117.18(15) ?
O2 C22 O3 . . 124.65(18) ?
O2 C22 C21 . . 122.16(19) ?
O3 C22 C21 . . 113.20(16) ?
O3 C23 H23A . . 109.5 ?
O3 C23 H23B . . 109.5 ?
H23A C23 H23B . . 109.5 ?
O3 C23 H23C . . 109.5 ?
H23A C23 H23C . . 109.5 ?
H23B C23 H23C . . 109.5 ?
O4 C24 H24A . . 109.5 ?
O4 C24 H24B . . 109.5 ?
H24A C24 H24B . . 109.5 ?
O4 C24 H24C . . 109.5 ?
H24A C24 H24C . . 109.5 ?
H24B C24 H24C . . 109.5 ?

loop_
_geom_bond_atom_site_label_1
_geom_bond_atom_site_label_2
_geom_bond_site_symmetry_2
_geom_bond_distance
_geom_bond_publ_flag
F1 C3 . 1.368(2) ?
O1 C14 . 1.418(2) ?
O1 N1 . 1.421(2) ?
O2 C22 . 1.192(2) ?
O3 C22 . 1.319(2) ?
O3 C23 . 1.445(3) ?
O4 N2 . 1.3944(19) ?
O4 C24 . 1.425(2) ?
N1 C12 . 1.279(3) ?
N2 C21 . 1.278(2) ?
C1 C2 . 1.375(3) ?
C1 C7 . 1.385(3) ?
C1 H1 . 0.930 ?
C2 C3 . 1.358(3) ?
C2 H2 . 0.930 ?
C3 C4 . 1.371(3) ?
C4 C6 . 1.390(3) ?
C4 C5 . 1.505(3) ?
C5 H5A . 0.960 ?
C5 H5B . 0.960 ?
C5 H5C . 0.960 ?
C6 C7 . 1.377(3) ?
C6 H6 . 0.930 ?
C7 C8 . 1.502(3) ?
C8 C10 . 1.500(3) ?
C8 C9 . 1.507(3) ?
C8 C11 . 1.508(3) ?
C9 H9A . 0.960 ?
C9 H9B . 0.960 ?
C9 H9C . 0.960 ?
C10 C11 . 1.496(3) ?
C10 H10A . 0.970 ?
C10 H10B . 0.970 ?
C11 C12 . 1.487(3) ?
C11 H11 . 0.980 ?
C12 C13 . 1.496(3) ?
C13 H13A . 0.960 ?
C13 H13B . 0.960 ?
C13 H13C . 0.960 ?
C14 C15 . 1.501(3) ?
C14 H14A . 0.970 ?
C14 H14B . 0.970 ?
C15 C20 . 1.388(3) ?
C15 C16 . 1.394(3) ?
C16 C17 . 1.376(4) ?
C16 H16 . 0.930 ?
C17 C18 . 1.371(4) ?
C17 H17 . 0.930 ?
C18 C19 . 1.368(3) ?
C18 H18 . 0.930 ?
C19 C20 . 1.387(3) ?
C19 H19 . 0.930 ?
C20 C21 . 1.483(3) ?
C21 C22 . 1.497(3) ?
C23 H23A . 0.960 ?
C23 H23B . 0.960 ?
C23 H23C . 0.960 ?
C24 H24A . 0.960 ?
C24 H24B . 0.960 ?
C24 H24C . 0.960 ?

loop_
_geom_torsion_atom_site_label_1
_geom_torsion_atom_site_label_2
_geom_torsion_atom_site_label_3
_geom_torsion_atom_site_label_4
_geom_torsion_site_symmetry_1
_geom_torsion_site_symmetry_2
_geom_torsion_site_symmetry_3
_geom_torsion_site_symmetry_4
_geom_torsion
_geom_torsion_publ_flag
C14 O1 N1 C12 . . . . -166.73(18) ?
C24 O4 N2 C21 . . . . -172.57(17) ?
C7 C1 C2 C3 . . . . 0.0(4) ?
C1 C2 C3 F1 . . . . -179.2(2) ?
C1 C2 C3 C4 . . . . 2.0(4) ?
C2 C3 C4 C6 . . . . -1.9(4) ?
F1 C3 C4 C6 . . . . 179.34(18) ?
C2 C3 C4 C5 . . . . 176.4(3) ?
F1 C3 C4 C5 . . . . -2.4(3) ?
C3 C4 C6 C7 . . . . -0.3(3) ?
C5 C4 C6 C7 . . . . -178.6(2) ?
C4 C6 C7 C1 . . . . 2.2(3) ?
C4 C6 C7 C8 . . . . 178.95(19) ?
C2 C1 C7 C6 . . . . -2.1(4) ?
C2 C1 C7 C8 . . . . -178.9(2) ?
C6 C7 C8 C10 . . . . 115.1(2) ?
C1 C7 C8 C10 . . . . -68.2(3) ?
C6 C7 C8 C9 . . . . -98.0(3) ?
C1 C7 C8 C9 . . . . 78.7(3) ?
C6 C7 C8 C11 . . . . 46.2(3) ?
C1 C7 C8 C11 . . . . -137.1(2) ?
C7 C8 C10 C11 . . . . -108.4(2) ?
C9 C8 C10 C11 . . . . 106.1(2) ?
C8 C10 C11 C12 . . . . -110.1(2) ?
C10 C8 C11 C12 . . . . 111.6(3) ?
C7 C8 C11 C12 . . . . -140.6(2) ?
C9 C8 C11 C12 . . . . 2.7(3) ?
C7 C8 C11 C10 . . . . 107.8(2) ?
C9 C8 C11 C10 . . . . -108.8(3) ?
O1 N1 C12 C11 . . . . -0.1(3) ?
O1 N1 C12 C13 . . . . 179.85(18) ?
C10 C11 C12 N1 . . . . 154.4(2) ?
C8 C11 C12 N1 . . . . 82.6(3) ?
C10 C11 C12 C13 . . . . -25.6(3) ?
C8 C11 C12 C13 . . . . -97.4(3) ?
N1 O1 C14 C15 . . . . -178.28(16) ?
O1 C14 C15 C20 . . . . 82.5(2) ?
O1 C14 C15 C16 . . . . -97.2(2) ?
C20 C15 C16 C17 . . . . 0.8(3) ?
C14 C15 C16 C17 . . . . -179.4(2) ?
C15 C16 C17 C18 . . . . -0.5(4) ?
C16 C17 C18 C19 . . . . -0.6(4) ?
C17 C18 C19 C20 . . . . 1.3(3) ?
C18 C19 C20 C15 . . . . -1.0(3) ?
C18 C19 C20 C21 . . . . 179.03(19) ?
C16 C15 C20 C19 . . . . -0.1(3) ?
C14 C15 C20 C19 . . . . -179.79(17) ?
C16 C15 C20 C21 . . . . 179.88(17) ?
C14 C15 C20 C21 . . . . 0.1(3) ?
O4 N2 C21 C20 . . . . -0.3(3) ?
O4 N2 C21 C22 . . . . -179.87(15) ?
C19 C20 C21 N2 . . . . -104.2(2) ?
C15 C20 C21 N2 . . . . 75.9(3) ?
C19 C20 C21 C22 . . . . 75.4(2) ?
C15 C20 C21 C22 . . . . -104.5(2) ?
C23 O3 C22 O2 . . . . 1.0(3) ?
C23 O3 C22 C21 . . . . -179.41(17) ?
N2 C21 C22 O2 . . . . -173.2(2) ?
C20 C21 C22 O2 . . . . 7.2(3) ?
N2 C21 C22 O3 . . . . 7.2(2) ?
C20 C21 C22 O3 . . . . -172.41(16) ?
